data_7208804
loop_
_publ_author_name
'Zou, Yang'
'Yu, Chaoyong'
'Li, Yuanyuan'
'Lah, Myoung Soo'

_publ_section_title
;
 A 3-dimensional coordination polymer with a rare lonsdaleite topology
 constructed from a tetrahedral ligand
;
_journal_issue 21
_journal_name_full CrystEngComm
_journal_page_first 7174
_journal_paper_doi 10.1039/c2ce26109j
_journal_volume 14
_journal_year 2012
_chemical_absolute_configuration unk
_chemical_formula_moiety ' 2(C24 H18 Co2 N2 O13), 6.5(H2 O), H4 O2, H4 O'
_chemical_formula_sum 'C48 H57 Co4 N4 O36'
_chemical_formula_weight 1501.70
_chemical_name_systematic
;
?
;
_space_group_IT_number 4
_symmetry_cell_setting monoclinic
_symmetry_space_group_name_Hall 'P 2yb'
_symmetry_space_group_name_H-M 'P 1 21 1'
_atom_sites_solution_hydrogens geom
_atom_sites_solution_primary direct
_atom_sites_solution_secondary difmap
_audit_creation_method SHELXL-97
_cell_angle_alpha 90.00
_cell_angle_beta 94.620(10)
_cell_angle_gamma 90.00
_cell_formula_units_Z 1
_cell_length_a 10.152(3)
_cell_length_b 17.953(6)
_cell_length_c 18.062(6)
_cell_measurement_reflns_used 7025
_cell_measurement_temperature 115(2)
_cell_measurement_theta_max 26
_cell_measurement_theta_min 2.27
_cell_volume 3281.3(18)
_computing_cell_refinement 'Bruker XSCANS'
_computing_data_collection 'Bruker XSCANS'
_computing_data_reduction 'Bruker SHELXTL'
_computing_molecular_graphics 'Bruker SHELXTL'
_computing_publication_material 'Bruker SHELXTL'
_computing_structure_refinement 'SHELXL-97 (Sheldrick, 1997)'
_computing_structure_solution 'SHELXS-97 (Sheldrick, 1990)'
_diffrn_ambient_temperature 388(2)
_diffrn_measured_fraction_theta_full 0.997
_diffrn_measured_fraction_theta_max 0.997
_diffrn_measurement_device_type 'Bruck 1000 CCD area detector'
_diffrn_measurement_method '\w scans'
_diffrn_radiation_monochromator graphite
_diffrn_radiation_source 'fine-focus sealed tube'
_diffrn_radiation_type MoK\a
_diffrn_radiation_wavelength 0.71073
_diffrn_reflns_av_R_equivalents 0.0652
_diffrn_reflns_av_sigmaI/netI 0.1392
_diffrn_reflns_limit_h_max 12
_diffrn_reflns_limit_h_min -12
_diffrn_reflns_limit_k_max 19
_diffrn_reflns_limit_k_min -22
_diffrn_reflns_limit_l_max 20
_diffrn_reflns_limit_l_min -22
_diffrn_reflns_number 18179
_diffrn_reflns_theta_full 26.00
_diffrn_reflns_theta_max 26.00
_diffrn_reflns_theta_min 2.27
_exptl_absorpt_coefficient_mu 0.545
_exptl_absorpt_correction_T_max 0.9577
_exptl_absorpt_correction_T_min 0.8849
_exptl_absorpt_correction_type multi-scan
_exptl_absorpt_process_details SADABS
_exptl_crystal_colour blue
_exptl_crystal_density_diffrn 0.760
_exptl_crystal_density_method 'not measured'
_exptl_crystal_description block
_exptl_crystal_F_000 769
_exptl_crystal_size_max 0.23
_exptl_crystal_size_mid 0.16
_exptl_crystal_size_min 0.08
_refine_diff_density_max 0.764
_refine_diff_density_min -0.632
_refine_diff_density_rms 0.145
_refine_ls_abs_structure_details 'Flack H D (1983), Acta Cryst. A39, 876-881'
_refine_ls_extinction_method none
_refine_ls_goodness_of_fit_ref 0.987
_refine_ls_hydrogen_treatment constr
_refine_ls_matrix_type full
_refine_ls_number_parameters 349
_refine_ls_number_reflns 11482
_refine_ls_number_restraints 1
_refine_ls_restrained_S_all 0.987
_refine_ls_R_factor_all 0.1503
_refine_ls_R_factor_gt 0.1020
_refine_ls_shift/su_max 0.001
_refine_ls_shift/su_mean 0.000
_refine_ls_structure_factor_coef Fsqd
_refine_ls_weighting_details 'calc w=1/[\s^2^(Fo^2^)+(0.1819P)^2^+0.0000P] where P=(Fo^2^+2Fc^2^)/3'
_refine_ls_weighting_scheme calc
_refine_ls_wR_factor_gt 0.2662
_refine_ls_wR_factor_ref 0.2951
_reflns_number_gt 7025
_reflns_number_total 11482
_reflns_threshold_expression >2sigma(I)
_cod_data_source_file c2ce26109j.txt
_cod_data_source_block 2012-3-amono
_cod_depositor_comments
;
The following automatic conversions were performed:

'_chemical_absolute_configuration' value 'UNK' changed to 'unk'
according to /home/saulius/struct/CIF-dictionaries/cif_core.dic
dictionary named 'cif_core.dic' version 2.4.2 from
2011-04-26.

'_exptl_absorpt_correction_type' value 'Multi-scan'
changed to 'multi-scan' according to
/home/saulius/struct/CIF-dictionaries/cif_core.dic dictionary named
'cif_core.dic' version 2.4.2 from 2011-04-26.

Automatic conversion script
Id: cif_fix_values 1891 2012-01-12 08:04:46Z andrius 
;
_cod_original_sg_symbol_Hall '-P 2yb'
_cod_original_sg_symbol_H-M 'P 21'
_cod_database_code 7208804

loop_
_symmetry_equiv_pos_as_xyz
'x, y, z'
'-x, y+1/2, -z'

loop_
_atom_site_label
_atom_site_type_symbol
_atom_site_fract_x
_atom_site_fract_y
_atom_site_fract_z
_atom_site_U_iso_or_equiv
_atom_site_adp_type
_atom_site_occupancy
_atom_site_symmetry_multiplicity
_atom_site_calc_flag
_atom_site_refinement_flags
Co1 Co 0.49070(9) 1.30463(6) 0.37142(5) 0.0501(3) Uani 1 1 d .
Co2 Co 0.72568(9) 1.24931(6) 0.51191(5) 0.0550(3) Uani 1 1 d .
N1 N 0.3209(10) 0.9559(5) 0.2588(4) 0.087(3) Uani 1 1 d .
H1B H 0.3795 0.9472 0.2249 0.105 Uiso 1 1 d R
N2 N 0.0688(8) 0.8569(7) -0.1063(4) 0.110(4) Uani 1 1 d .
H2B H 0.1354 0.8901 -0.1010 0.132 Uiso 1 1 d R
O1 O 0.1481(11) 0.8899(6) 0.2977(4) 0.129(4) Uani 1 1 d .
O2 O -0.1229(12) 0.8296(16) -0.0590(5) 0.308(15) Uani 1 1 d .
O3 O 0.4987(6) 1.1922(3) 0.3689(3) 0.0713(16) Uani 1 1 d .
O4 O 0.5996(6) 1.1642(3) 0.4786(3) 0.0671(15) Uani 1 1 d .
O5 O 0.5155(6) 0.9139(3) 0.5820(3) 0.0664(15) Uani 1 1 d .
O6 O 0.4362(5) 0.8242(3) 0.5096(3) 0.0597(14) Uani 1 1 d .
O7 O -0.3530(5) 0.8204(4) -0.2803(3) 0.0645(16) Uani 1 1 d .
O8 O -0.2776(5) 0.7953(4) -0.3885(3) 0.0644(15) Uani 1 1 d .
O9 O 0.2006(5) 0.7739(3) -0.4117(3) 0.0659(16) Uani 1 1 d .
O10 O 0.3409(5) 0.8213(3) -0.3230(3) 0.0628(15) Uani 1 1 d .
C1 C 0.16001(18) 0.90583(12) 0.16946(10) 0.097(3) Uani 1 1 d G
C2 C 0.02851(19) 0.88435(14) 0.15725(10) 0.190(11) Uani 1 1 d G
H2 H -0.0229 0.8786 0.1972 0.228 Uiso 1 1 calc R
C3 C -0.02611(18) 0.87150(15) 0.08533(11) 0.35(3) Uani 1 1 d G
H3 H -0.1141 0.8571 0.0772 0.418 Uiso 1 1 calc R
C4 C 0.05077(17) 0.88014(14) 0.02561(10) 0.119(5) Uani 1 1 d G
C5 C 0.18227(17) 0.90162(12) 0.03782(10) 0.230(14) Uani 1 1 d G
H5 H 0.2337 0.9074 -0.0021 0.276 Uiso 1 1 calc R
C6 C 0.23689(17) 0.91447(11) 0.10974(9) 0.144(6) Uani 1 1 d G
H6 H 0.3249 0.9288 0.1179 0.173 Uiso 1 1 calc R
C7 C 0.2134(2) 0.91535(12) 0.24763(10) 0.085(3) Uani 1 1 d G
C8 C -0.00899(18) 0.85721(15) -0.04803(10) 0.164(9) Uani 1 1 d G
C9 C 0.3840(2) 0.97431(11) 0.33035(9) 0.073(3) Uani 1 1 d G
C10 C 0.4243(2) 1.04707(11) 0.34091(10) 0.071(2) Uani 1 1 d G
H10 H 0.4105 1.0815 0.3026 0.085 Uiso 1 1 calc R
C11 C 0.4875(2) 1.06935(12) 0.41088(10) 0.0550(19) Uani 1 1 d G
C12 C 0.5009(2) 1.01960(13) 0.46712(10) 0.0539(18) Uani 1 1 d G
H12 H 0.5416 1.0345 0.5127 0.065 Uiso 1 1 calc R
C13 C 0.4543(3) 0.94497(13) 0.45843(10) 0.0549(18) Uani 1 1 d G
C14 C 0.3988(2) 0.92160(12) 0.38641(10) 0.069(2) Uani 1 1 d G
H14 H 0.3735 0.8724 0.3777 0.083 Uiso 1 1 calc R
C15 C 0.5351(2) 1.14840(12) 0.41937(11) 0.0565(19) Uani 1 1 d G
C16 C 0.4689(3) 0.89202(14) 0.51979(10) 0.0559(19) Uani 1 1 d G
C17 C 0.0322(2) 0.83858(16) -0.18176(10) 0.082(3) Uani 1 1 d G
C18 C -0.0947(2) 0.83218(17) -0.21215(11) 0.074(3) Uani 1 1 d G
H18 H -0.1654 0.8399 -0.1833 0.089 Uiso 1 1 calc R
C19 C -0.1168(2) 0.81383(19) -0.28708(11) 0.060(2) Uani 1 1 d G
C20 C -0.0168(2) 0.80552(19) -0.33164(11) 0.0563(17) Uani 1 1 d G
H20 H -0.0350 0.7954 -0.3819 0.068 Uiso 1 1 calc R
C21 C 0.1157(2) 0.81227(19) -0.30116(10) 0.0556(18) Uani 1 1 d G
C22 C 0.1393(2) 0.83006(17) -0.22678(10) 0.068(2) Uani 1 1 d G
H22 H 0.2256 0.8364 -0.2063 0.081 Uiso 1 1 calc R
C23 C -0.2594(2) 0.8094(2) -0.32087(12) 0.0552(17) Uani 1 1 d G
C24 C 0.2280(3) 0.8013(2) -0.34966(11) 0.0591(18) Uani 1 1 d G
O1S O 0.8828(3) 1.17220(17) 0.52738(13) 0.112(3) Uani 1 1 d G
H1SA H 0.8468 1.1311 0.5140 0.134 Uiso 1 1 d R
H1SB H 0.8961 1.1694 0.5744 0.134 Uiso 1 1 d R
O2S O 0.8517(4) 1.33348(16) 0.55581(15) 0.088(2) Uani 1 1 d G
H2SA H 0.9299 1.3363 0.5424 0.105 Uiso 1 1 d R
H2SB H 0.8379 1.3527 0.5975 0.105 Uiso 1 1 d R
O3S O 0.6820(3) 1.23084(15) 0.62196(13) 0.099(2) Uani 1 1 d G
H3SA H 0.6538 1.2667 0.6471 0.119 Uiso 1 1 d R
H3SB H 0.7180 1.1946 0.6461 0.119 Uiso 1 1 d R
O4S O 0.9942(3) 0.97031(19) 0.56505(14) 0.60(4) Uani 1 1 d G
H4SA H 0.9904 0.9575 0.6101 0.718 Uiso 1 1 d R
H4SC H 1.0147 1.0161 0.5630 0.718 Uiso 1 1 d R
O5S O 0.0684(10) 0.1641(2) 0.4920(3) 0.40(2) Uani 1 1 d G
H5SD H 0.0604 0.2105 0.5000 0.482 Uiso 1 1 d R
H5SB H 0.1305 0.1475 0.5219 0.482 Uiso 1 1 d R
O6S O 0.8661(10) 0.09493(17) 0.4075(4) 0.173(10) Uani 0.50 1 d PG
H6SA H 0.8311 0.0705 0.4412 0.207 Uiso 0.50 1 d PR
H6SB H 0.8574 0.0707 0.3669 0.207 Uiso 0.50 1 d PR
O7S O 0.138(4) 0.104(2) 0.3982(19) 0.29(3) Uani 0.50 1 d P
H7SA H 0.1020 0.0841 0.3589 0.342 Uiso 1 1 d R
H7SB H 0.2132 0.0837 0.4089 0.342 Uiso 1 1 d R
O8S O 0.446(4) 0.0464(18) 0.1548(9) 0.25(2) Uani 0.50 1 d P
H8SB H 0.5035 0.0344 0.1254 0.294 Uiso 0.50 1 d PR
H8SC H 0.4812 0.0475 0.1991 0.294 Uiso 0.50 1 d PR
O9S O 0.463(7) 0.978(3) 0.804(4) 0.21(3) Uani 0.25 1 d P
H9SA H 0.5370 0.9900 0.8260 0.254 Uiso 0.25 1 d PR
H9SB H 0.4099 1.0146 0.8048 0.254 Uiso 0.25 1 d PR
O10S O 0.766(3) 0.174(3) 0.7467(16) 0.56(4) Uani 1 1 d .
H10A H 0.7153 0.1605 0.7796 0.675 Uiso 1 1 d R
H10C H 0.8414 0.1852 0.7676 0.675 Uiso 1 1 d R

loop_
_atom_site_aniso_label
_atom_site_aniso_U_11
_atom_site_aniso_U_22
_atom_site_aniso_U_33
_atom_site_aniso_U_23
_atom_site_aniso_U_13
_atom_site_aniso_U_12
Co1 0.0348(5) 0.0648(6) 0.0494(5) 0.0027(5) -0.0043(4) 0.0002(5)
Co2 0.0452(6) 0.0672(6) 0.0512(6) 0.0043(5) -0.0040(4) -0.0015(5)
N1 0.114(7) 0.101(6) 0.044(4) -0.001(4) -0.006(4) -0.028(5)
N2 0.041(4) 0.227(12) 0.061(5) -0.037(6) -0.006(3) -0.013(6)
O1 0.145(8) 0.172(9) 0.063(5) 0.012(5) -0.026(5) -0.064(7)
O2 0.132(10) 0.73(5) 0.067(6) -0.089(14) 0.026(6) -0.132(18)
O3 0.086(5) 0.062(3) 0.064(4) 0.004(3) -0.007(3) 0.000(3)
O4 0.067(4) 0.061(3) 0.071(4) 0.005(3) -0.011(3) -0.005(3)
O5 0.062(4) 0.067(3) 0.067(4) 0.000(3) -0.014(3) -0.006(3)
O6 0.059(3) 0.055(3) 0.065(3) -0.003(2) 0.003(3) -0.009(2)
O7 0.034(3) 0.104(5) 0.055(3) -0.015(3) 0.005(2) -0.001(3)
O8 0.042(3) 0.107(4) 0.043(3) -0.009(3) -0.007(2) 0.006(3)
O9 0.045(3) 0.101(5) 0.051(3) -0.016(3) -0.001(2) -0.003(3)
O10 0.029(3) 0.097(4) 0.061(3) -0.010(3) -0.003(2) -0.003(3)
C1 0.106(9) 0.115(9) 0.064(6) -0.001(6) -0.022(6) -0.017(7)
C2 0.121(12) 0.38(3) 0.070(8) -0.061(13) 0.016(8) -0.088(17)
C3 0.097(12) 0.87(9) 0.079(10) -0.04(2) 0.001(9) -0.10(3)
C4 0.068(7) 0.230(17) 0.059(6) -0.033(8) 0.013(5) -0.008(8)
C5 0.149(15) 0.48(4) 0.064(8) -0.087(15) 0.030(8) -0.16(2)
C6 0.109(11) 0.245(19) 0.078(8) -0.021(10) -0.001(7) -0.051(12)
C7 0.095(8) 0.112(8) 0.046(5) 0.007(5) -0.010(5) -0.009(7)
C8 0.050(7) 0.34(3) 0.100(10) -0.037(13) -0.014(6) -0.017(11)
C9 0.090(7) 0.079(6) 0.049(5) -0.008(4) -0.002(4) -0.026(5)
C10 0.090(7) 0.078(6) 0.044(5) 0.009(4) -0.005(4) -0.006(5)
C11 0.053(5) 0.059(5) 0.052(5) -0.005(4) 0.002(4) 0.001(4)
C12 0.047(4) 0.060(5) 0.053(4) -0.003(3) -0.008(3) -0.002(3)
C13 0.049(4) 0.064(5) 0.052(4) 0.001(3) 0.001(3) -0.003(4)
C14 0.083(7) 0.057(5) 0.065(5) -0.005(4) -0.013(5) -0.011(4)
C15 0.045(4) 0.060(5) 0.063(5) 0.007(4) -0.007(4) 0.000(4)
C16 0.039(4) 0.076(6) 0.051(5) -0.003(4) -0.004(3) 0.000(4)
C17 0.051(5) 0.156(10) 0.039(4) -0.024(5) -0.002(3) -0.004(5)
C18 0.037(4) 0.129(8) 0.057(5) -0.021(5) 0.004(3) -0.001(4)
C19 0.036(4) 0.101(6) 0.041(4) -0.011(4) -0.007(3) 0.000(4)
C20 0.038(4) 0.080(5) 0.050(4) -0.011(4) -0.003(3) -0.006(4)
C21 0.034(3) 0.089(5) 0.043(4) -0.005(4) -0.003(3) 0.002(4)
C22 0.034(4) 0.099(7) 0.068(5) -0.015(4) -0.005(3) -0.003(4)
C23 0.033(4) 0.079(5) 0.052(4) -0.007(4) -0.008(3) -0.002(4)
C24 0.047(4) 0.067(4) 0.063(5) 0.006(4) 0.004(3) 0.000(4)
O1S 0.108(6) 0.106(6) 0.114(6) 0.042(5) -0.037(5) 0.006(5)
O2S 0.071(4) 0.107(5) 0.084(5) -0.011(4) 0.000(3) -0.019(4)
O3S 0.124(6) 0.108(6) 0.064(4) 0.019(4) -0.006(4) -0.007(5)
O4S 0.80(6) 0.22(2) 0.69(6) 0.36(3) -0.49(5) -0.27(3)
O5S 0.56(4) 0.29(2) 0.39(3) 0.28(2) 0.25(3) 0.25(3)
O6S 0.24(3) 0.143(19) 0.135(16) -0.027(14) 0.033(18) 0.050(19)
O7S 0.26(4) 0.39(6) 0.23(3) 0.11(3) 0.14(3) 0.19(4)
O8S 0.40(5) 0.30(3) 0.046(10) -0.013(13) 0.061(16) -0.23(3)
O9S 0.27(7) 0.11(3) 0.28(7) -0.04(4) 0.16(6) -0.06(4)
O10S 0.64(7) 0.77(8) 0.31(4) 0.28(5) 0.29(4) 0.27(7)

loop_
_atom_type_symbol
_atom_type_description
_atom_type_scat_dispersion_real
_atom_type_scat_dispersion_imag
_atom_type_scat_source
C C 0.0033 0.0016 'International Tables Vol C Tables 4.2.6.8 and 6.1.1.4'
H H 0.0000 0.0000 'International Tables Vol C Tables 4.2.6.8 and 6.1.1.4'
N N 0.0061 0.0033 'International Tables Vol C Tables 4.2.6.8 and 6.1.1.4'
O O 0.0106 0.0060 'International Tables Vol C Tables 4.2.6.8 and 6.1.1.4'
Co Co 0.3494 0.9721 'International Tables Vol C Tables 4.2.6.8 and 6.1.1.4'

loop_
_geom_angle_atom_site_label_1
_geom_angle_atom_site_label_2
_geom_angle_atom_site_label_3
_geom_angle
_geom_angle_site_symmetry_1
_geom_angle_site_symmetry_3
O10 Co1 O3 95.8(3) 2_655 .
O10 Co1 O7 100.1(2) 2_655 2
O3 Co1 O7 98.2(3) . 2
O10 Co1 O5 95.1(3) 2_655 2_656
O3 Co1 O5 158.2(3) . 2_656
O7 Co1 O5 98.4(2) 2 2_656
O10 Co1 O8 161.53(19) 2_655 2
O3 Co1 O8 88.2(3) . 2
O7 Co1 O8 61.41(18) 2 2
O5 Co1 O8 87.4(3) 2_656 2
O10 Co1 O6 99.6(2) 2_655 2_656
O3 Co1 O6 99.6(2) . 2_656
O7 Co1 O6 151.8(2) 2 2_656
O5 Co1 O6 59.9(2) 2_656 2_656
O8 Co1 O6 97.46(19) 2 2_656
O10 Co1 C23 131.07(17) 2_655 2
O3 Co1 C23 93.8(2) . 2
O7 Co1 C23 30.94(15) 2 2
O5 Co1 C23 93.23(17) 2_656 2
O8 Co1 C23 30.47(14) 2 2
O6 Co1 C23 125.75(17) 2_656 2
O4 Co2 O9 99.4(2) . 2_655
O4 Co2 O2S 174.8(2) . .
O9 Co2 O2S 85.65(19) 2_655 .
O4 Co2 O3S 89.16(19) . .
O9 Co2 O3S 170.20(18) 2_655 .
O2S Co2 O3S 85.69(8) . .
O4 Co2 O1S 89.85(19) . .
O9 Co2 O1S 86.14(18) 2_655 .
O2S Co2 O1S 89.49(12) . .
O3S Co2 O1S 89.21(11) . .
O4 Co2 O6 87.9(2) . 2_656
O9 Co2 O6 92.0(2) 2_655 2_656
O2S Co2 O6 93.00(19) . 2_656
O3S Co2 O6 93.05(18) . 2_656
O1S Co2 O6 176.76(17) . 2_656
C7 N1 C9 124.8(6) . .
C7 N1 H1B 112.7 . .
C9 N1 H1B 112.3 . .
C8 N2 C17 128.1(6) . .
C8 N2 H2B 113.0 . .
C17 N2 H2B 113.1 . .
C15 O3 Co1 128.9(4) . .
C15 O4 Co2 134.1(4) . .
C16 O5 Co1 92.5(3) . 2_646
C16 O6 Co2 144.8(4) . 2_646
C16 O6 Co1 87.0(3) . 2_646
Co2 O6 Co1 105.4(2) 2_646 2_646
C23 O7 Co1 90.6(3) . 2_545
C23 O8 Co1 85.3(3) . 2_545
C24 O9 Co2 144.2(4) . 2_645
C24 O10 Co1 124.9(4) . 2_645
C2 C1 C6 120.0 . .
C2 C1 C7 117.2 . .
C6 C1 C7 122.8 . .
C3 C2 C1 120.0 . .
C3 C2 H2 120.0 . .
C1 C2 H2 120.0 . .
C2 C3 C4 120.0 . .
C2 C3 H3 120.0 . .
C4 C3 H3 120.0 . .
C5 C4 C3 120.0 . .
C5 C4 C8 122.7 . .
C3 C4 C8 116.9 . .
C4 C5 C6 120.0 . .
C4 C5 H5 120.0 . .
C6 C5 H5 120.0 . .
C5 C6 C1 120.0 . .
C5 C6 H6 120.0 . .
C1 C6 H6 120.0 . .
O1 C7 N1 125.0(5) . .
O1 C7 C1 118.2(4) . .
N1 C7 C1 116.5(3) . .
O2 C8 N2 117.3(6) . .
O2 C8 C4 123.9(4) . .
N2 C8 C4 118.3(3) . .
C10 C9 C14 122.2 . .
C10 C9 N1 116.7(4) . .
C14 C9 N1 121.1(4) . .
C9 C10 C11 119.7 . .
C9 C10 H10 120.1 . .
C11 C10 H10 120.1 . .
C12 C11 C10 119.4 . .
C12 C11 C15 122.4 . .
C10 C11 C15 118.2 . .
C11 C12 C13 121.7 . .
C11 C12 H12 119.1 . .
C13 C12 H12 119.1 . .
C12 C13 C14 118.4 . .
C12 C13 C16 121.1 . .
C14 C13 C16 120.4 . .
C9 C14 C13 118.3 . .
C9 C14 H14 120.9 . .
C13 C14 H14 120.9 . .
O3 C15 O4 126.5(4) . .
O3 C15 C11 116.8(3) . .
O4 C15 C11 116.5(3) . .
O5 C16 O6 120.5(4) . .
O5 C16 C13 119.2(3) . .
O6 C16 C13 120.3(3) . .
C18 C17 C22 120.2 . .
C18 C17 N2 124.8(3) . .
C22 C17 N2 114.9(3) . .
C17 C18 C19 118.9 . .
C17 C18 H18 120.6 . .
C19 C18 H18 120.6 . .
C20 C19 C18 122.3 . .
C20 C19 C23 119.3 . .
C18 C19 C23 118.2 . .
C19 C20 C21 119.6 . .
C19 C20 H20 120.2 . .
C21 C20 H20 120.2 . .
C22 C21 C20 118.8 . .
C22 C21 C24 121.0 . .
C20 C21 C24 120.1 . .
C21 C22 C17 120.1 . .
C21 C22 H22 120.0 . .
C17 C22 H22 120.0 . .
O8 C23 O7 122.8(4) . .
O8 C23 C19 117.6(3) . .
O7 C23 C19 119.6(2) . .
O8 C23 Co1 64.3(2) . 2_545
O7 C23 Co1 58.5(2) . 2_545
C19 C23 Co1 178.07(8) . 2_545
O9 C24 O10 126.4(4) . .
O9 C24 C21 117.0(3) . .
O10 C24 C21 116.6(2) . .
Co2 O1S H1SA 103.3 . .
Co2 O1S H1SB 103.2 . .
H1SA O1S H1SB 105.2 . .
Co2 O2S H2SA 119.4 . .
Co2 O2S H2SB 119.2 . .
H2SA O2S H2SB 116.9 . .
Co2 O3S H3SA 119.4 . .
Co2 O3S H3SB 119.5 . .
H3SA O3S H3SB 117.1 . .
H4SA O4S H4SC 109.5 . .
H5SD O5S H5SB 108.2 . .
H6SA O6S H6SB 109.5 . .
H7SA O7S H7SB 109.5 . .
H8SB O8S H8SC 109.5 . .
H9SA O9S H9SB 109.5 . .
H10A O10S H10C 109.5 . .

loop_
_geom_bond_atom_site_label_1
_geom_bond_atom_site_label_2
_geom_bond_distance
_geom_bond_site_symmetry_2
Co1 O10 2.004(5) 2_655
Co1 O3 2.021(6) .
Co1 O7 2.090(5) 2
Co1 O5 2.137(6) 2_656
Co1 O8 2.216(5) 2
Co1 O6 2.245(6) 2_656
Co1 C23 2.451(3) 2
Co2 O4 2.052(6) .
Co2 O9 2.062(5) 2_655
Co2 O2S 2.094(2) .
Co2 O3S 2.098(3) .
Co2 O1S 2.114(3) .
Co2 O6 2.134(5) 2_656
N1 C7 1.314(9) .
N1 C9 1.435(8) .
N1 H1B 0.9000 .
N2 C8 1.366(8) .
N2 C17 1.422(8) .
N2 H2B 0.9001 .
O1 C7 1.250(9) .
O2 C8 1.259(14) .
O3 C15 1.237(6) .
O4 C15 1.242(6) .
O5 C16 1.248(6) .
O5 Co1 2.137(6) 2_646
O6 C16 1.272(5) .
O6 Co2 2.134(5) 2_646
O6 Co1 2.245(6) 2_646
O7 C23 1.260(5) .
O7 Co1 2.090(5) 2_545
O8 C23 1.247(5) .
O8 Co1 2.216(5) 2_545
O9 C24 1.234(5) .
O9 Co2 2.062(5) 2_645
O10 C24 1.260(5) .
O10 Co1 2.004(5) 2_645
C1 C2 1.3900 .
C1 C6 1.3900 .
C1 C7 1.4811 .
C2 C3 1.3900 .
C2 H2 0.9300 .
C3 C4 1.3900 .
C3 H3 0.9300 .
C4 C5 1.3900 .
C4 C8 1.4753 .
C5 C6 1.3900 .
C5 H5 0.9300 .
C6 H6 0.9300 .
C9 C10 1.3775 .
C9 C14 1.3853 .
C10 C11 1.4274 .
C10 H10 0.9300 .
C11 C12 1.3512 .
C11 C15 1.5030 .
C12 C13 1.4252 .
C12 H12 0.9300 .
C13 C14 1.4380 .
C13 C16 1.4586 .
C14 H14 0.9300 .
C17 C18 1.3643 .
C17 C22 1.4174 .
C18 C19 1.3933 .
C18 H18 0.9300 .
C19 C20 1.3529 .
C19 C23 1.5277 .
C20 C21 1.4175 .
C20 H20 0.9300 .
C21 C22 1.3827 .
C21 C24 1.5057 .
C22 H22 0.9300 .
C23 Co1 2.451(2) 2_545
O1S H1SA 0.8500 .
O1S H1SB 0.8500 .
O2S H2SA 0.8499 .
O2S H2SB 0.8499 .
O3S H3SA 0.8499 .
O3S H3SB 0.8502 .
O4S H4SA 0.8501 .
O4S H4SC 0.8500 .
O5S H5SD 0.8500 .
O5S H5SB 0.8501 .
O6S H6SA 0.8500 .
O6S H6SB 0.8499 .
O7S H7SA 0.8499 .
O7S H7SB 0.8499 .
O8S H8SB 0.8502 .
O8S H8SC 0.8501 .
O9S H9SA 0.8500 .
O9S H9SB 0.8501 .
O10S H10A 0.8499 .
O10S H10C 0.8501 .
